data_1529731
loop_
_publ_author_name
'Cartlidge, S.'
'Meier, W.M.'

_publ_section_title
;
 Solid state transformations of synthetic CHA and EAB-type zeolites in the
 sodium form
;
_journal_name_full Zeolites
_journal_page_first 218
_journal_page_last 225
_journal_volume 4
_journal_year 1984
_chemical_formula_sum 'Al10.8 Na7.96 O72 Si25.2'
_chemical_name_systematic 'Na7.96 (Al10.8 Si25.2 O72)'
_space_group_IT_number 194
_symmetry_space_group_name_Hall '-P 6c 2c'
_symmetry_space_group_name_H-M 'P 63/m m c'
_cell_angle_alpha 90
_cell_angle_beta 90
_cell_angle_gamma 120
_cell_formula_units_Z 1
_cell_length_a 13.06
_cell_length_b 13.06
_cell_length_c 15.61
_cell_volume 2305.791
_citation_journal_id_ASTM ZEOLD3
_cod_data_source_file Cartlidge_ZEOLD3_1984_1053.cif
_cod_data_source_block Al10.8Na7.96O72Si25.2
_cod_database_code 1529731

loop_
_symmetry_equiv_pos_as_xyz
x,y,z
x-y,x,z+1/2
-y,x-y,z
-x,-y,z+1/2
-x+y,-x,z
y,-x+y,z+1/2
-y,-x,-z+1/2
x-y,-y,-z
x,x-y,-z+1/2
y,x,-z
-x+y,y,-z+1/2
-x,-x+y,-z
-x,-y,-z
-x+y,-x,-z-1/2
y,-x+y,-z
x,y,-z-1/2
x-y,x,-z
-y,x-y,-z-1/2
y,x,z-1/2
-x+y,y,z
-x,-x+y,z-1/2
-y,-x,z
x-y,-y,z-1/2
x,x-y,z

loop_
_atom_site_label
_atom_site_type_symbol
_atom_site_fract_x
_atom_site_fract_y
_atom_site_fract_z
_atom_site_occupancy
_atom_site_U_iso_or_equiv
Al2 Al+3 0.423 0.335 0.339 0.3 0.0
Na2 Na+1 0.5 0.5 0.5 0.66 0.0
Si1 Si+4 0.246 0.246 0.5 0.7 0.0
O3 O-2 0.474 0.237 0.344 1 0.0
O5 O-2 0.548 0.452 0.369 1 0.0
Na1 Na+1 0.3333 0.6667 0.599 1 0.0
Si2 Si+4 0.423 0.335 0.339 0.7 0.0
O1 O-2 0.313 0.321 0.406 1 0.0
O4 O-2 0.377 0.35 0.25 1 0.0
Al1 Al+3 0.246 0.246 0.5 0.3 0.0
O2 O-2 0.226 0.113 0.506 1 0.0
